data_7228275
loop_
_publ_author_name
'Mahmoudi, Ghodrat'
'Zangrando, Ennio'
'Bauza, Antonio'
'Maniukiewicz, Waldemar'
'Carballo, Rosa'
'Gurbanov, Atash V.'
'Frontera, Antonio'

_publ_section_title
;
 Molecular and crystalline architectures based on HgI2: from
 metallamacrocycles to coordination polymer
;
_journal_name_full CrystEngComm
_journal_paper_doi 10.1039/C7CE00628D
_journal_year 2017
_chemical_compound_source 'synthesis as described'
_chemical_formula_moiety 'C12 H11 Hg I2 N3'
_chemical_formula_sum 'C12 H11 Hg I2 N3'
_chemical_formula_weight 651.63
_chemical_name_systematic
;
 ?
;
_space_group_IT_number 61
_symmetry_cell_setting orthorhombic
_symmetry_Int_Tables_number 61
_symmetry_space_group_name_Hall '-P 2ac 2ab'
_symmetry_space_group_name_H-M 'P b c a'
_atom_sites_solution_hydrogens geom
_atom_sites_solution_primary direct
_atom_sites_solution_secondary difmap
_audit_creation_date 2010-08-11T16:25:11-00:00
_audit_creation_method 'WinGX routine CIF_UPDATE'
_audit_update_record
;
2017-04-02 deposited with the CCDC.
2017-05-16 downloaded from the CCDC.
;
_cell_angle_alpha 90
_cell_angle_beta 90
_cell_angle_gamma 90
_cell_formula_units_Z 8
_cell_length_a 16.861(2)
_cell_length_b 8.7293(8)
_cell_length_c 21.760(2)
_cell_measurement_reflns_used 6286
_cell_measurement_temperature 173(2)
_cell_measurement_theta_max 29.3564
_cell_measurement_theta_min 4.37
_cell_measurement_wavelength 0.71073
_cell_volume 3202.7(6)
_computing_cell_refinement
;
        CrysAlisPro, Oxford Diffraction Ltd.,
        Version 1.171.33.41 (release 06-05-2009 CrysAlis171 .NET)
        (compiled May  6 2009,17:20:42)
;
_computing_data_collection
;
        CrysAlisPro, Oxford Diffraction Ltd.,
        Version 1.171.33.41 (release 06-05-2009 CrysAlis171 .NET)
        (compiled May  6 2009,17:20:42)
;
_computing_data_reduction
;
        CrysAlisPro, Oxford Diffraction Ltd.,
        Version 1.171.33.41 (release 06-05-2009 CrysAlis171 .NET)
        (compiled May  6 2009,17:20:42)
;
_computing_molecular_graphics 'Ortep-3 for Windows (Farrugia, 1997)'
_computing_publication_material 'WinGX publication routines (Farrugia, 1999)'
_computing_structure_refinement 'SHELXL-97 (Sheldrick, 1997)'
_computing_structure_solution 'SHELXS-97 (Sheldrick, 1990)'
_diffrn_ambient_temperature 173(2)
_diffrn_detector_area_resol_mean 16.4547
_diffrn_measured_fraction_theta_full 0.992
_diffrn_measured_fraction_theta_max 0.875
_diffrn_measurement_device_type 'Xcalibur, Sapphire3'
_diffrn_measurement_method '\w scans'
_diffrn_orient_matrix_UB_11 0.0390666144
_diffrn_orient_matrix_UB_12 0.0105633685
_diffrn_orient_matrix_UB_13 -0.0274403558
_diffrn_orient_matrix_UB_21 -0.0091032091
_diffrn_orient_matrix_UB_22 -0.0392272167
_diffrn_orient_matrix_UB_23 -0.011262848
_diffrn_orient_matrix_UB_31 -0.0708674213
_diffrn_orient_matrix_UB_32 0.0109222621
_diffrn_orient_matrix_UB_33 -0.0136193891
_diffrn_radiation_monochromator graphite
_diffrn_radiation_probe x-ray
_diffrn_radiation_type MoK\a
_diffrn_radiation_wavelength 0.71069
_diffrn_reflns_av_R_equivalents 0.1196
_diffrn_reflns_av_unetI/netI 0.0844
_diffrn_reflns_limit_h_max 23
_diffrn_reflns_limit_h_min -22
_diffrn_reflns_limit_k_max 12
_diffrn_reflns_limit_k_min -11
_diffrn_reflns_limit_l_max 29
_diffrn_reflns_limit_l_min -28
_diffrn_reflns_number 23170
_diffrn_reflns_theta_full 25
_diffrn_reflns_theta_max 29.46
_diffrn_reflns_theta_min 4.38
_exptl_absorpt_coefficient_mu 13.454
_exptl_absorpt_correction_T_max 1
_exptl_absorpt_correction_T_min 0.08889
_exptl_absorpt_correction_type multi-scan
_exptl_absorpt_process_details
;
        CrysAlisPro, Oxford Diffraction Ltd.,
        Version 1.171.33.41 (release 06-05-2009 CrysAlis171 .NET)
        (compiled May  6 2009,17:20:42)
        Empirical absorption correction using spherical harmonics,
 implemented in SCALE3 ABSPACK scaling algorithm.
;
_exptl_crystal_colour colourless
_exptl_crystal_density_diffrn 2.703
_exptl_crystal_density_method 'not measured'
_exptl_crystal_description parallelepiped
_exptl_crystal_F_000 2320
_exptl_crystal_size_max 0.3
_exptl_crystal_size_mid 0.2
_exptl_crystal_size_min 0.1
_refine_diff_density_max 4.018
_refine_diff_density_min -2.049
_refine_diff_density_rms 0.397
_refine_ls_extinction_method none
_refine_ls_goodness_of_fit_ref 1.009
_refine_ls_hydrogen_treatment constr
_refine_ls_matrix_type full
_refine_ls_number_parameters 163
_refine_ls_number_reflns 3888
_refine_ls_number_restraints 0
_refine_ls_restrained_S_all 1.009
_refine_ls_R_factor_all 0.1250
_refine_ls_R_factor_gt 0.0742
_refine_ls_shift/su_max 0
_refine_ls_shift/su_mean 0
_refine_ls_structure_factor_coef Fsqd
_refine_ls_weighting_details 'calc w=1/[\s^2^(Fo^2^)+(0.1487P)^2^+0.0000P] where P=(Fo^2^+2Fc^2^)/3'
_refine_ls_weighting_scheme calc
_refine_ls_wR_factor_gt 0.2121
_refine_ls_wR_factor_ref 0.2380
_reflns_number_gt 2408
_reflns_number_total 3888
_reflns_threshold_expression >2sigma(I)
_cod_data_source_file c7ce00628d2.cif
_cod_data_source_block 4
_cod_database_code 7228275

loop_
_symmetry_equiv_pos_as_xyz
'x, y, z'
'-x+1/2, -y, z+1/2'
'x+1/2, -y+1/2, -z'
'-x, y+1/2, -z+1/2'
'-x, -y, -z'
'x-1/2, y, -z-1/2'
'-x-1/2, y-1/2, z'
'x, -y-1/2, z-1/2'

loop_
_atom_site_label
_atom_site_type_symbol
_atom_site_fract_x
_atom_site_fract_y
_atom_site_fract_z
_atom_site_U_iso_or_equiv
_atom_site_adp_type
_atom_site_occupancy
_atom_site_symmetry_multiplicity
_atom_site_calc_flag
_atom_site_refinement_flags
Hg1 Hg 0.07937(4) 0.07193(7) 0.61099(3) 0.0436(3) Uani 1 1 d .
I1 I -0.02699(7) -0.03550(14) 0.68987(6) 0.0533(4) Uani 1 1 d .
I2 I 0.15319(7) -0.00505(13) 0.50625(6) 0.0527(4) Uani 1 1 d .
N1 N 0.1881(7) 0.1421(15) 0.6751(6) 0.039(3) Uani 1 1 d .
N2 N 0.0508(8) 0.3363(15) 0.5926(7) 0.045(3) Uani 1 1 d .
N3 N -0.1645(8) 0.5569(15) 0.6380(7) 0.044(3) Uani 1 1 d .
C1 C 0.1059(11) 0.4236(18) 0.5617(10) 0.051(5) Uani 1 1 d .
H1 H 0.1556 0.3789 0.5517 0.062 Uiso 1 1 calc R
C2 C 0.0923(12) 0.5686(18) 0.5453(12) 0.064(6) Uani 1 1 d .
H2 H 0.1306 0.6246 0.5224 0.076 Uiso 1 1 calc R
C3 C 0.0205(11) 0.636(2) 0.5625(8) 0.049(4) Uani 1 1 d .
H3 H 0.0114 0.7414 0.5535 0.059 Uiso 1 1 calc R
C4 C -0.0366(10) 0.5540(18) 0.5922(9) 0.044(4) Uani 1 1 d .
C5 C -0.0159(12) 0.402(2) 0.6075(7) 0.045(4) Uani 1 1 d .
H5 H -0.0532 0.3435 0.6304 0.054 Uiso 1 1 calc R
C6 C -0.1127(11) 0.627(2) 0.6083(8) 0.048(4) Uani 1 1 d .
H6 H -0.1224 0.7292 0.5958 0.058 Uiso 1 1 calc R
C7 C -0.2341(10) 0.643(2) 0.6547(9) 0.054(5) Uani 1 1 d .
H7A H -0.2816 0.588 0.6393 0.065 Uiso 1 1 calc R
H7B H -0.2322 0.7439 0.6343 0.065 Uiso 1 1 calc R
C8 C 0.1798(9) 0.1296(19) 0.7351(9) 0.046(4) Uani 1 1 d .
H8 H 0.1303 0.0955 0.7508 0.055 Uiso 1 1 calc R
C9 C 0.2570(8) 0.1854(18) 0.6531(9) 0.048(4) Uani 1 1 d .
H9 H 0.2637 0.1859 0.6097 0.058 Uiso 1 1 calc R
C10 C 0.3192(9) 0.230(2) 0.6884(11) 0.060(6) Uani 1 1 d .
H10 H 0.3662 0.2698 0.6705 0.073 Uiso 1 1 calc R
C11 C 0.3121(9) 0.2145(19) 0.7498(10) 0.055(5) Uani 1 1 d .
H11 H 0.3564 0.2383 0.775 0.065 Uiso 1 1 calc R
C12 C 0.2420(9) 0.1651(17) 0.7779(8) 0.041(4) Uani 1 1 d .

loop_
_atom_site_aniso_label
_atom_site_aniso_U_11
_atom_site_aniso_U_22
_atom_site_aniso_U_33
_atom_site_aniso_U_23
_atom_site_aniso_U_13
_atom_site_aniso_U_12
Hg1 0.0480(4) 0.0369(4) 0.0459(5) 0.0046(3) 0.0002(3) 0.0009(3)
I1 0.0433(6) 0.0527(7) 0.0638(9) -0.0014(6) 0.0083(5) -0.0043(5)
I2 0.0748(8) 0.0377(6) 0.0458(8) 0.0031(5) 0.0093(6) 0.0031(5)
N1 0.038(7) 0.042(7) 0.036(9) -0.002(6) -0.006(6) 0.000(6)
N2 0.059(8) 0.028(7) 0.048(10) -0.004(6) -0.006(7) 0.011(6)
N3 0.052(8) 0.045(8) 0.034(9) -0.004(7) -0.009(7) 0.007(6)
C1 0.052(9) 0.037(9) 0.065(14) -0.001(9) -0.015(9) -0.009(7)
C2 0.069(12) 0.027(8) 0.096(19) 0.005(9) 0.003(11) -0.023(8)
C3 0.069(11) 0.043(9) 0.035(11) 0.001(8) -0.013(8) 0.000(9)
C4 0.044(9) 0.032(9) 0.056(12) -0.001(8) 0.000(8) -0.003(7)
C5 0.072(11) 0.041(9) 0.022(9) -0.003(7) 0.003(8) -0.011(8)
C6 0.059(10) 0.044(9) 0.041(11) -0.007(8) 0.005(8) 0.001(9)
C7 0.048(10) 0.067(12) 0.048(12) 0.002(10) -0.012(8) 0.006(9)
C8 0.042(8) 0.048(9) 0.048(12) -0.007(9) 0.003(8) -0.007(7)
C9 0.037(8) 0.049(10) 0.058(13) 0.010(9) 0.002(7) -0.006(7)
C10 0.035(8) 0.049(11) 0.097(19) 0.023(11) 0.006(9) -0.003(8)
C11 0.029(8) 0.047(10) 0.087(18) 0.020(10) -0.013(8) -0.010(7)
C12 0.047(9) 0.040(9) 0.036(10) -0.007(7) 0.008(7) -0.002(7)

loop_
_atom_type_symbol
_atom_type_description
_atom_type_scat_dispersion_real
_atom_type_scat_dispersion_imag
_atom_type_scat_source
C C 0.0033 0.0016 'International Tables Vol C Tables 4.2.6.8 and 6.1.1.4'
H H 0 0 'International Tables Vol C Tables 4.2.6.8 and 6.1.1.4'
N N 0.0061 0.0033 'International Tables Vol C Tables 4.2.6.8 and 6.1.1.4'
I I -0.4742 1.8119 'International Tables Vol C Tables 4.2.6.8 and 6.1.1.4'
Hg Hg -2.3894 9.2266 'International Tables Vol C Tables 4.2.6.8 and 6.1.1.4'

loop_
_geom_angle_atom_site_label_1
_geom_angle_atom_site_label_2
_geom_angle_atom_site_label_3
_geom_angle
_geom_angle_site_symmetry_1
_geom_angle_site_symmetry_3
N1 Hg1 N2 90.3(5) . .
N1 Hg1 I1 103.4(3) . .
N2 Hg1 I1 108.2(4) . .
N1 Hg1 I2 101.8(3) . .
N2 Hg1 I2 101.1(4) . .
I1 Hg1 I2 140.77(5) . .
C9 N1 C8 118.7(15) . .
C9 N1 Hg1 122.8(12) . .
C8 N1 Hg1 118.5(10) . .
C5 N2 C1 117.4(14) . .
C5 N2 Hg1 123.8(12) . .
C1 N2 Hg1 118.7(11) . .
C6 N3 C7 116.7(15) . .
C2 C1 N2 122.7(18) . .
C2 C1 H1 118.7 . .
N2 C1 H1 118.7 . .
C1 C2 C3 118.6(18) . .
C1 C2 H2 120.7 . .
C3 C2 H2 120.7 . .
C4 C3 C2 121.0(16) . .
C4 C3 H3 119.5 . .
C2 C3 H3 119.5 . .
C3 C4 C5 115.6(16) . .
C3 C4 C6 120.0(16) . .
C5 C4 C6 124.3(16) . .
N2 C5 C4 124.6(16) . .
N2 C5 H5 117.7 . .
C4 C5 H5 117.7 . .
N3 C6 C4 121.6(17) . .
N3 C6 H6 119.2 . .
C4 C6 H6 119.2 . .
N3 C7 C12 113.1(14) . 4_556
N3 C7 H7A 109 . .
C12 C7 H7A 109 4_556 .
N3 C7 H7B 109 . .
C12 C7 H7B 109 4_556 .
H7A C7 H7B 107.8 . .
N1 C8 C12 123.2(15) . .
N1 C8 H8 118.4 . .
C12 C8 H8 118.4 . .
N1 C9 C10 124.0(19) . .
N1 C9 H9 118 . .
C10 C9 H9 118 . .
C11 C10 C9 117.7(17) . .
C11 C10 H10 121.2 . .
C9 C10 H10 121.2 . .
C10 C11 C12 122.6(16) . .
C10 C11 H11 118.7 . .
C12 C11 H11 118.7 . .
C11 C12 C8 113.5(16) . .
C11 C12 C7 123.3(15) . 4_546
C8 C12 C7 123.1(14) . 4_546

loop_
_geom_bond_atom_site_label_1
_geom_bond_atom_site_label_2
_geom_bond_distance
_geom_bond_site_symmetry_2
Hg1 N1 2.384(13) .
Hg1 N2 2.391(13) .
Hg1 I1 2.6537(14) .
Hg1 I2 2.6825(14) .
N1 C9 1.312(19) .
N1 C8 1.32(2) .
N2 C5 1.30(2) .
N2 C1 1.38(2) .
N3 C6 1.25(2) .
N3 C7 1.44(2) .
C1 C2 1.33(2) .
C1 H1 0.95 .
C2 C3 1.40(3) .
C2 H2 0.95 .
C3 C4 1.37(2) .
C3 H3 0.95 .
C4 C5 1.41(2) .
C4 C6 1.47(2) .
C5 H5 0.95 .
C6 H6 0.95 .
C7 C12 1.49(2) 4_556
C7 H7A 0.99 .
C7 H7B 0.99 .
C8 C12 1.44(2) .
C8 H8 0.95 .
C9 C10 1.36(2) .
C9 H9 0.95 .
C10 C11 1.35(3) .
C10 H10 0.95 .
C11 C12 1.40(2) .
C11 H11 0.95 .
C12 C7 1.49(2) 4_546
